data_2225646
loop_
_publ_author_name
'Siddiqui, Waseeq Ahmad'
'Akhtar, Yasmeen'
'Akmal, Muhammad'
'Siddiqui, Hamid Latif'
'Parvez, Masood'

_publ_section_title
;
 <i>N</i>-Saccharinylmethyl ether
;
_journal_coeditor_code LH5013
_journal_issue 4
_journal_name_full 'Acta Crystallographica Section E'
_journal_page_first o929
_journal_paper_doi 10.1107/S1600536810010317
_journal_volume 66
_journal_year 2010
_chemical_formula_iupac 'C16 H12 N2 O7 S2'
_chemical_formula_moiety 'C16 H12 N2 O7 S2'
_chemical_formula_sum 'C16 H12 N2 O7 S2'
_chemical_formula_weight 408.40
_chemical_name_common
;
<i>N</i>-Saccharinylmethyl ether
;
_chemical_name_systematic
;
1,1,1',1'-tetraoxo-2,2'-(oxydimethylene)bi(1,2-benzothiazol-3-one)
;
_space_group_IT_number 14
_symmetry_cell_setting monoclinic
_symmetry_space_group_name_Hall '-P 2yn'
_symmetry_space_group_name_H-M 'P 1 21/n 1'
_atom_sites_solution_hydrogens geom
_atom_sites_solution_primary direct
_atom_sites_solution_secondary difmap
_cell_angle_alpha 90.00
_cell_angle_beta 93.517(2)
_cell_angle_gamma 90.00
_cell_formula_units_Z 4
_cell_length_a 8.9317(4)
_cell_length_b 18.3681(6)
_cell_length_c 10.1942(5)
_cell_measurement_reflns_used 3299
_cell_measurement_temperature 200(2)
_cell_measurement_theta_max 27.4
_cell_measurement_theta_min 1.0
_cell_volume 1669.29(12)
_computing_cell_refinement 'DENZO (Otwinowski & Minor, 1997)'
_computing_data_collection 'COLLECT (Hooft, 1998)'
_computing_data_reduction 'SCALEPACK (Otwinowski & Minor, 1997)'
_computing_molecular_graphics 'ORTEP-3 for Windows (Farrugia, 1997)'
_computing_publication_material 'SHELXL97 (Sheldrick, 2008)'
_computing_structure_refinement 'SHELXL97 (Sheldrick, 2008)'
_computing_structure_solution 'SHELXS97 (Sheldrick, 2008)'
_diffrn_ambient_temperature 200(2)
_diffrn_measured_fraction_theta_full 0.988
_diffrn_measured_fraction_theta_max 0.986
_diffrn_measurement_device_type 'Nonius KappaCCD'
_diffrn_measurement_method ' \w and \f scans'
_diffrn_radiation_monochromator graphite
_diffrn_radiation_source 'fine-focus sealed tube'
_diffrn_radiation_type MoK\a
_diffrn_radiation_wavelength 0.71073
_diffrn_reflns_av_R_equivalents 0.0332
_diffrn_reflns_av_sigmaI/netI 0.0407
_diffrn_reflns_limit_h_max 11
_diffrn_reflns_limit_h_min -11
_diffrn_reflns_limit_k_max 18
_diffrn_reflns_limit_k_min -23
_diffrn_reflns_limit_l_max 13
_diffrn_reflns_limit_l_min -13
_diffrn_reflns_number 6489
_diffrn_reflns_theta_full 25.00
_diffrn_reflns_theta_max 27.4
_diffrn_reflns_theta_min 2.2
_diffrn_standards_number 0
_exptl_absorpt_coefficient_mu 0.365
_exptl_absorpt_correction_T_max 0.9856
_exptl_absorpt_correction_T_min 0.9714
_exptl_absorpt_correction_type multi-scan
_exptl_absorpt_process_details '(SORTAV; Blessing, 1997)'
_exptl_crystal_colour colorless
_exptl_crystal_density_diffrn 1.625
_exptl_crystal_density_method 'not measured'
_exptl_crystal_description block
_exptl_crystal_F_000 840
_exptl_crystal_size_max 0.08
_exptl_crystal_size_mid 0.06
_exptl_crystal_size_min 0.04
_refine_diff_density_max 0.303
_refine_diff_density_min -0.416
_refine_ls_extinction_method none
_refine_ls_goodness_of_fit_ref 1.090
_refine_ls_hydrogen_treatment constr
_refine_ls_matrix_type full
_refine_ls_number_parameters 244
_refine_ls_number_reflns 3756
_refine_ls_number_restraints 0
_refine_ls_restrained_S_all 1.090
_refine_ls_R_factor_all 0.0649
_refine_ls_R_factor_gt 0.0488
_refine_ls_shift/su_max 0.000
_refine_ls_shift/su_mean 0.000
_refine_ls_structure_factor_coef Fsqd
_refine_ls_weighting_details 'calc w=1/[\s^2^(Fo^2^)+(0.0212P)^2^+2.3993P] where P=(Fo^2^+2Fc^2^)/3'
_refine_ls_weighting_scheme calc
_refine_ls_wR_factor_gt 0.1004
_refine_ls_wR_factor_ref 0.1124
_reflns_number_gt 3052
_reflns_number_total 3756
_reflns_threshold_expression I>2\s(I)
_cod_data_source_file lh5013.cif
_cod_data_source_block I
_cod_depositor_comments
;
The following automatic conversions were performed:
'_symmetry_cell_setting' value 'Monoclinic' changed to 'monoclinic'
according to '/home/saulius/struct/CIF-dictionaries/cif_core.dic'
dictionary named 'cif_core.dic' version 2.4.1 from 2010-06-29.

Automatic conversion script
Id: cif_fix_enum 1527 2010-12-29 10:47:43Z saulius 
;
_cod_original_sg_symbol_H-M 'P 21/n'
_cod_database_code 2225646
_cod_database_fobs_code 2225646

loop_
_symmetry_equiv_pos_as_xyz
'x, y, z'
'-x+1/2, y+1/2, -z+1/2'
'-x, -y, -z'
'x-1/2, -y-1/2, z-1/2'

loop_
_atom_site_type_symbol
_atom_site_label
_atom_site_fract_x
_atom_site_fract_y
_atom_site_fract_z
_atom_site_U_iso_or_equiv
_atom_site_adp_type
_atom_site_calc_flag
_atom_site_refinement_flags
_atom_site_occupancy
_atom_site_disorder_assembly
_atom_site_disorder_group
S S1 0.16733(7) 0.13166(4) 0.14038(7) 0.03295(17) Uani d . 1 . .
S S2 0.38728(7) 0.12529(3) 0.66150(6) 0.02728(15) Uani d . 1 . .
O O1 0.2772(2) 0.12845(12) 0.0444(2) 0.0478(5) Uani d . 1 . .
O O2 0.1836(2) 0.18787(11) 0.2374(2) 0.0429(5) Uani d . 1 . .
O O3 -0.0103(2) -0.04351(11) 0.2382(2) 0.0442(5) Uani d . 1 . .
O O4 0.4221(2) 0.07537(10) 0.76644(19) 0.0359(4) Uani d . 1 . .
O O5 0.5094(2) 0.14955(11) 0.5886(2) 0.0398(5) Uani d . 1 . .
O O6 0.0076(2) 0.11239(11) 0.48394(19) 0.0383(5) Uani d . 1 . .
O O7 0.3567(2) 0.03938(11) 0.37697(18) 0.0383(5) Uani d . 1 . .
N N1 0.1573(2) 0.04988(12) 0.2123(2) 0.0310(5) Uani d . 1 . .
N N2 0.2511(2) 0.09045(12) 0.5604(2) 0.0290(5) Uani d . 1 . .
C C1 -0.2366(3) 0.05097(15) 0.0789(3) 0.0346(6) Uani d . 1 . .
H H1 -0.2855 0.0083 0.1071 0.042 Uiso calc R 1 . .
C C2 -0.3127(3) 0.10214(17) 0.0004(3) 0.0411(7) Uani d . 1 . .
H H2 -0.4159 0.0948 -0.0245 0.049 Uiso calc R 1 . .
C C3 -0.2408(4) 0.16386(17) -0.0425(3) 0.0438(7) Uani d . 1 . .
H H3 -0.2948 0.1972 -0.0988 0.053 Uiso calc R 1 . .
C C4 -0.0923(3) 0.17795(15) -0.0053(3) 0.0383(6) Uani d . 1 . .
H H4 -0.0437 0.2208 -0.0328 0.046 Uiso calc R 1 . .
C C5 -0.0177(3) 0.12689(14) 0.0738(3) 0.0291(5) Uani d . 1 . .
C C6 -0.0865(3) 0.06398(13) 0.1153(3) 0.0278(5) Uani d . 1 . .
C C7 0.0161(3) 0.01604(14) 0.1959(3) 0.0302(5) Uani d . 1 . .
C C8 0.2930(3) 0.01150(16) 0.2583(3) 0.0381(7) Uani d . 1 . .
H H8A 0.2690 -0.0406 0.2702 0.046 Uiso calc R 1 . .
H H8B 0.3673 0.0149 0.1904 0.046 Uiso calc R 1 . .
C C9 0.0236(3) 0.24265(15) 0.6728(3) 0.0340(6) Uani d . 1 . .
H H9 -0.0741 0.2401 0.6307 0.041 Uiso calc R 1 . .
C C10 0.0619(3) 0.29787(15) 0.7627(3) 0.0381(6) Uani d . 1 . .
H H10 -0.0114 0.3329 0.7828 0.046 Uiso calc R 1 . .
C C11 0.2047(3) 0.30251(15) 0.8233(3) 0.0358(6) Uani d . 1 . .
H H11 0.2281 0.3411 0.8831 0.043 Uiso calc R 1 . .
C C12 0.3143(3) 0.25158(14) 0.7980(3) 0.0342(6) Uani d . 1 . .
H H12 0.4124 0.2543 0.8393 0.041 Uiso calc R 1 . .
C C13 0.2738(3) 0.19682(14) 0.7098(3) 0.0281(5) Uani d . 1 . .
C C14 0.1321(3) 0.19172(14) 0.6466(2) 0.0282(5) Uani d . 1 . .
C C15 0.1155(3) 0.12903(14) 0.5542(2) 0.0284(5) Uani d . 1 . .
C C16 0.2762(3) 0.02374(14) 0.4899(3) 0.0331(6) Uani d . 1 . .
H H16A 0.3342 -0.0108 0.5477 0.040 Uiso calc R 1 . .
H H16B 0.1788 0.0009 0.4628 0.040 Uiso calc R 1 . .

loop_
_atom_site_aniso_label
_atom_site_aniso_U_11
_atom_site_aniso_U_22
_atom_site_aniso_U_33
_atom_site_aniso_U_12
_atom_site_aniso_U_13
_atom_site_aniso_U_23
S1 0.0283(3) 0.0322(3) 0.0387(4) -0.0050(3) 0.0046(3) -0.0050(3)
S2 0.0211(3) 0.0322(3) 0.0282(3) 0.0023(2) -0.0006(2) -0.0019(3)
O1 0.0381(11) 0.0540(13) 0.0533(14) -0.0084(10) 0.0177(10) -0.0029(11)
O2 0.0383(11) 0.0362(10) 0.0539(13) -0.0069(9) 0.0005(10) -0.0149(10)
O3 0.0501(12) 0.0346(10) 0.0474(13) -0.0041(9) -0.0018(10) 0.0132(9)
O4 0.0347(10) 0.0398(10) 0.0324(10) 0.0094(8) -0.0047(8) 0.0011(8)
O5 0.0256(9) 0.0499(12) 0.0447(12) -0.0026(8) 0.0081(8) -0.0036(10)
O6 0.0296(9) 0.0494(11) 0.0347(11) 0.0017(8) -0.0086(8) 0.0000(9)
O7 0.0296(10) 0.0552(12) 0.0295(10) 0.0028(9) -0.0031(8) -0.0124(9)
N1 0.0264(11) 0.0316(11) 0.0342(12) 0.0032(9) -0.0036(9) -0.0028(10)
N2 0.0243(10) 0.0346(11) 0.0274(11) 0.0034(9) -0.0029(8) -0.0040(9)
C1 0.0313(13) 0.0371(14) 0.0348(15) -0.0031(11) -0.0024(11) -0.0061(12)
C2 0.0336(14) 0.0521(17) 0.0358(15) 0.0082(13) -0.0112(12) -0.0132(13)
C3 0.0567(19) 0.0400(16) 0.0335(16) 0.0168(14) -0.0064(14) -0.0013(13)
C4 0.0509(17) 0.0316(13) 0.0327(15) 0.0032(12) 0.0043(13) 0.0036(12)
C5 0.0295(13) 0.0292(12) 0.0287(13) 0.0000(10) 0.0025(10) -0.0010(10)
C6 0.0274(12) 0.0270(12) 0.0285(13) 0.0005(10) -0.0008(10) -0.0029(10)
C7 0.0335(13) 0.0297(12) 0.0270(13) 0.0009(11) -0.0023(11) -0.0024(11)
C8 0.0315(14) 0.0471(16) 0.0345(15) 0.0121(12) -0.0083(12) -0.0124(13)
C9 0.0281(13) 0.0375(14) 0.0366(15) 0.0058(11) 0.0047(11) 0.0064(12)
C10 0.0405(15) 0.0341(14) 0.0406(16) 0.0108(12) 0.0090(13) 0.0031(12)
C11 0.0431(15) 0.0312(13) 0.0339(14) 0.0012(11) 0.0081(12) -0.0028(11)
C12 0.0340(14) 0.0346(13) 0.0341(15) -0.0026(11) 0.0041(12) -0.0026(12)
C13 0.0229(11) 0.0323(12) 0.0296(13) 0.0021(10) 0.0046(10) 0.0020(11)
C14 0.0272(12) 0.0311(12) 0.0266(13) 0.0007(10) 0.0036(10) 0.0073(10)
C15 0.0255(12) 0.0341(13) 0.0256(12) 0.0022(10) 0.0019(10) 0.0060(11)
C16 0.0328(13) 0.0329(13) 0.0332(14) -0.0004(11) -0.0017(11) -0.0032(11)

loop_
_atom_type_symbol
_atom_type_description
_atom_type_scat_dispersion_real
_atom_type_scat_dispersion_imag
_atom_type_scat_source
C C 0.0033 0.0016 'International Tables Vol C Tables 4.2.6.8 and 6.1.1.4'
H H 0.0000 0.0000 'International Tables Vol C Tables 4.2.6.8 and 6.1.1.4'
N N 0.0061 0.0033 'International Tables Vol C Tables 4.2.6.8 and 6.1.1.4'
O O 0.0106 0.0060 'International Tables Vol C Tables 4.2.6.8 and 6.1.1.4'
S S 0.1246 0.1234 'International Tables Vol C Tables 4.2.6.8 and 6.1.1.4'

loop_
_geom_angle_atom_site_label_1
_geom_angle_atom_site_label_2
_geom_angle_atom_site_label_3
_geom_angle_site_symmetry_1
_geom_angle_site_symmetry_3
_geom_angle
_geom_angle_publ_flag
O1 S1 O2 . . 117.27(13) ?
O1 S1 N1 . . 108.66(12) ?
O2 S1 N1 . . 110.47(12) ?
O1 S1 C5 . . 113.86(13) ?
O2 S1 C5 . . 110.97(12) ?
N1 S1 C5 . . 92.88(11) ?
O5 S2 O4 . . 116.83(12) ?
O5 S2 N2 . . 110.41(12) ?
O4 S2 N2 . . 109.43(12) ?
O5 S2 C13 . . 112.74(12) ?
O4 S2 C13 . . 112.00(12) ?
N2 S2 C13 . . 92.81(11) ?
C8 O7 C16 . . 115.2(2) ?
C7 N1 C8 . . 123.2(2) ?
C7 N1 S1 . . 114.55(17) ?
C8 N1 S1 . . 120.62(19) ?
C15 N2 C16 . . 124.5(2) ?
C15 N2 S2 . . 115.34(17) ?
C16 N2 S2 . . 120.12(17) ?
C2 C1 C6 . . 117.9(3) ?
C2 C1 H1 . . 121.0 ?
C6 C1 H1 . . 121.0 ?
C1 C2 C3 . . 121.1(3) ?
C1 C2 H2 . . 119.5 ?
C3 C2 H2 . . 119.5 ?
C4 C3 C2 . . 121.5(3) ?
C4 C3 H3 . . 119.3 ?
C2 C3 H3 . . 119.3 ?
C5 C4 C3 . . 117.0(3) ?
C5 C4 H4 . . 121.5 ?
C3 C4 H4 . . 121.5 ?
C4 C5 C6 . . 122.5(2) ?
C4 C5 S1 . . 127.1(2) ?
C6 C5 S1 . . 110.41(19) ?
C5 C6 C1 . . 120.0(2) ?
C5 C6 C7 . . 113.2(2) ?
C1 C6 C7 . . 126.8(2) ?
O3 C7 N1 . . 123.5(2) ?
O3 C7 C6 . . 127.6(2) ?
N1 C7 C6 . . 108.8(2) ?
O7 C8 N1 . . 112.8(2) ?
O7 C8 H8A . . 109.0 ?
N1 C8 H8A . . 109.0 ?
O7 C8 H8B . . 109.0 ?
N1 C8 H8B . . 109.0 ?
H8A C8 H8B . . 107.8 ?
C14 C9 C10 . . 118.1(3) ?
C14 C9 H9 . . 120.9 ?
C10 C9 H9 . . 120.9 ?
C11 C10 C9 . . 121.3(3) ?
C11 C10 H10 . . 119.4 ?
C9 C10 H10 . . 119.4 ?
C10 C11 C12 . . 121.0(3) ?
C10 C11 H11 . . 119.5 ?
C12 C11 H11 . . 119.5 ?
C13 C12 C11 . . 116.8(3) ?
C13 C12 H12 . . 121.6 ?
C11 C12 H12 . . 121.6 ?
C12 C13 C14 . . 123.1(2) ?
C12 C13 S2 . . 126.7(2) ?
C14 C13 S2 . . 110.25(19) ?
C9 C14 C13 . . 119.6(2) ?
C9 C14 C15 . . 126.9(2) ?
C13 C14 C15 . . 113.5(2) ?
O6 C15 N2 . . 123.8(2) ?
O6 C15 C14 . . 128.1(2) ?
N2 C15 C14 . . 108.1(2) ?
O7 C16 N2 . . 109.4(2) ?
O7 C16 H16A . . 109.8 ?
N2 C16 H16A . . 109.8 ?
O7 C16 H16B . . 109.8 ?
N2 C16 H16B . . 109.8 ?
H16A C16 H16B . . 108.2 ?

loop_
_geom_bond_atom_site_label_1
_geom_bond_atom_site_label_2
_geom_bond_site_symmetry_2
_geom_bond_distance
_geom_bond_publ_flag
S1 O1 . 1.429(2) ?
S1 O2 . 1.431(2) ?
S1 N1 . 1.676(2) ?
S1 C5 . 1.750(3) ?
S2 O5 . 1.4280(19) ?
S2 O4 . 1.4287(19) ?
S2 N2 . 1.673(2) ?
S2 C13 . 1.748(2) ?
O3 C7 . 1.205(3) ?
O6 C15 . 1.205(3) ?
O7 C8 . 1.402(3) ?
O7 C16 . 1.424(3) ?
N1 C7 . 1.407(3) ?
N1 C8 . 1.454(3) ?
N2 C15 . 1.401(3) ?
N2 C16 . 1.445(3) ?
C1 C2 . 1.386(4) ?
C1 C6 . 1.390(3) ?
C1 H1 . 0.9500 ?
C2 C3 . 1.387(5) ?
C2 H2 . 0.9500 ?
C3 C4 . 1.382(4) ?
C3 H3 . 0.9500 ?
C4 C5 . 1.381(4) ?
C4 H4 . 0.9500 ?
C5 C6 . 1.387(3) ?
C6 C7 . 1.482(3) ?
C8 H8A . 0.9900 ?
C8 H8B . 0.9900 ?
C9 C14 . 1.384(3) ?
C9 C10 . 1.396(4) ?
C9 H9 . 0.9500 ?
C10 C11 . 1.385(4) ?
C10 H10 . 0.9500 ?
C11 C12 . 1.390(4) ?
C11 H11 . 0.9500 ?
C12 C13 . 1.382(4) ?
C12 H12 . 0.9500 ?
C13 C14 . 1.388(3) ?
C14 C15 . 1.489(4) ?
C16 H16A . 0.9900 ?
C16 H16B . 0.9900 ?

loop_
_geom_hbond_atom_site_label_D
_geom_hbond_atom_site_label_H
_geom_hbond_atom_site_label_A
_geom_hbond_site_symmetry_A
_geom_hbond_distance_DH
_geom_hbond_distance_HA
_geom_hbond_distance_DA
_geom_hbond_angle_DHA
C1 H1 O4 3_556 0.95 2.39 3.307(4) 162.4
C2 H2 O4 1_454 0.95 2.53 3.293(3) 137.8
C8 H8B O4 3_656 0.99 2.52 3.027(3) 111.2
C8 H8A O3 . 0.99 2.50 2.887(4) 103.1

loop_
_geom_torsion_atom_site_label_1
_geom_torsion_atom_site_label_2
_geom_torsion_atom_site_label_3
_geom_torsion_atom_site_label_4
_geom_torsion_site_symmetry_1
_geom_torsion_site_symmetry_2
_geom_torsion_site_symmetry_3
_geom_torsion_site_symmetry_4
_geom_torsion
_geom_torsion_publ_flag
O1 S1 N1 C7 . . . . -118.8(2) ?
O2 S1 N1 C7 . . . . 111.19(19) ?
C5 S1 N1 C7 . . . . -2.5(2) ?
O1 S1 N1 C8 . . . . 47.0(2) ?
O2 S1 N1 C8 . . . . -83.0(2) ?
C5 S1 N1 C8 . . . . 163.4(2) ?
O5 S2 N2 C15 . . . . -114.79(19) ?
O4 S2 N2 C15 . . . . 115.27(19) ?
C13 S2 N2 C15 . . . . 0.8(2) ?
O5 S2 N2 C16 . . . . 67.1(2) ?
O4 S2 N2 C16 . . . . -62.9(2) ?
C13 S2 N2 C16 . . . . -177.4(2) ?
C6 C1 C2 C3 . . . . 1.1(4) ?
C1 C2 C3 C4 . . . . -2.2(4) ?
C2 C3 C4 C5 . . . . 1.6(4) ?
C3 C4 C5 C6 . . . . -0.1(4) ?
C3 C4 C5 S1 . . . . -177.6(2) ?
O1 S1 C5 C4 . . . . -66.8(3) ?
O2 S1 C5 C4 . . . . 68.1(3) ?
N1 S1 C5 C4 . . . . -178.6(3) ?
O1 S1 C5 C6 . . . . 115.5(2) ?
O2 S1 C5 C6 . . . . -109.6(2) ?
N1 S1 C5 C6 . . . . 3.7(2) ?
C4 C5 C6 C1 . . . . -0.9(4) ?
S1 C5 C6 C1 . . . . 176.9(2) ?
C4 C5 C6 C7 . . . . 178.2(2) ?
S1 C5 C6 C7 . . . . -3.9(3) ?
C2 C1 C6 C5 . . . . 0.4(4) ?
C2 C1 C6 C7 . . . . -178.6(3) ?
C8 N1 C7 O3 . . . . 12.8(4) ?
S1 N1 C7 O3 . . . . 178.2(2) ?
C8 N1 C7 C6 . . . . -164.8(2) ?
S1 N1 C7 C6 . . . . 0.6(3) ?
C5 C6 C7 O3 . . . . -175.2(3) ?
C1 C6 C7 O3 . . . . 3.8(5) ?
C5 C6 C7 N1 . . . . 2.2(3) ?
C1 C6 C7 N1 . . . . -178.7(2) ?
C16 O7 C8 N1 . . . . 71.9(3) ?
C7 N1 C8 O7 . . . . -118.3(3) ?
S1 N1 C8 O7 . . . . 77.1(3) ?
C14 C9 C10 C11 . . . . 0.8(4) ?
C9 C10 C11 C12 . . . . -1.0(4) ?
C10 C11 C12 C13 . . . . 0.2(4) ?
C11 C12 C13 C14 . . . . 0.8(4) ?
C11 C12 C13 S2 . . . . -179.1(2) ?
O5 S2 C13 C12 . . . . -66.3(3) ?
O4 S2 C13 C12 . . . . 67.9(3) ?
N2 S2 C13 C12 . . . . -179.8(2) ?
O5 S2 C13 C14 . . . . 113.83(19) ?
O4 S2 C13 C14 . . . . -111.97(19) ?
N2 S2 C13 C14 . . . . 0.3(2) ?
C10 C9 C14 C13 . . . . 0.1(4) ?
C10 C9 C14 C15 . . . . -179.7(2) ?
C12 C13 C14 C9 . . . . -0.9(4) ?
S2 C13 C14 C9 . . . . 179.0(2) ?
C12 C13 C14 C15 . . . . 178.9(2) ?
S2 C13 C14 C15 . . . . -1.2(3) ?
C16 N2 C15 O6 . . . . -3.9(4) ?
S2 N2 C15 O6 . . . . 178.1(2) ?
C16 N2 C15 C14 . . . . 176.5(2) ?
S2 N2 C15 C14 . . . . -1.5(3) ?
C9 C14 C15 O6 . . . . 2.0(4) ?
C13 C14 C15 O6 . . . . -177.8(3) ?
C9 C14 C15 N2 . . . . -178.5(2) ?
C13 C14 C15 N2 . . . . 1.7(3) ?
C8 O7 C16 N2 . . . . -128.4(2) ?
C15 N2 C16 O7 . . . . 101.2(3) ?
S2 N2 C16 O7 . . . . -80.8(2) ?

loop_
_cod_related_entry_id
_cod_related_entry_database
_cod_related_entry_code
1 ChemSpider 14560066
